data_4062250
loop_
_publ_author_name
'Wang, Haiping'
'Li, Hung-Wing'
'Xie, Zuowei'

_publ_section_title
;
 Multiple Insertion of Unsaturated Molecules into the Zr-N Bonds of
 [\h^5^:\s-Me~2~A(C~9~H~6~)(C~2~B~10~H~10~)]Zr(NMe~2~)~2~ (A = C, Si)
;
_journal_issue 22
_journal_name_full Organometallics
_journal_page_first 4522
_journal_page_last 4531
_journal_paper_doi 10.1021/om0304255
_journal_volume 22
_journal_year 2003
_chemical_formula_sum 'C32 H44 B10 N4 Zr'
_chemical_formula_weight 684.03
_space_group_IT_number 2
_symmetry_cell_setting triclinic
_symmetry_space_group_name_Hall '-P 1'
_symmetry_space_group_name_H-M 'P -1'
_cell_angle_alpha 72.577(2)
_cell_angle_beta 79.589(2)
_cell_angle_gamma 82.204(2)
_cell_formula_units_Z 2
_cell_length_a 9.0185(7)
_cell_length_b 12.8991(10)
_cell_length_c 16.4676(13)
_cell_measurement_temperature 293(2)
_cell_volume 1790.9(2)
_diffrn_ambient_temperature 293(2)
_exptl_crystal_density_diffrn 1.268
_cod_depositor_comments
;
The following automatic conversions were performed:
'_symmetry_cell_setting' value 'Triclinic' changed to 'triclinic'
according to '/home/saulius/struct/CIF-dictionaries/cif_core.dic'
dictionary named 'cif_core.dic' version 2.4.1 from 2010-06-29.

Automatic conversion script
Id: cif_fix_enum 1527 2010-12-29 10:47:43Z saulius 
;
_cod_database_code 4062250

loop_
_symmetry_equiv_pos_as_xyz
'x, y, z'
'-x, -y, -z'

loop_
_atom_site_label
_atom_site_type_symbol
_atom_site_fract_x
_atom_site_fract_y
_atom_site_fract_z
_atom_site_U_iso_or_equiv
_atom_site_adp_type
_atom_site_occupancy
_atom_site_symmetry_multiplicity
_atom_site_calc_flag
_atom_site_refinement_flags
_atom_site_disorder_assembly
_atom_site_disorder_group
Zr1 Zr 0.20148(3) -0.193075(19) 0.250431(14) 0.03021(8) Uani 1 1 d . . .
C1 C 0.3823(3) -0.37665(19) 0.13600(15) 0.0321(5) Uani 1 1 d . . .
C2 C 0.4002(3) -0.31789(19) 0.21415(14) 0.0322(5) Uani 1 1 d . . .
C3 C 0.2402(3) -0.3353(2) 0.08921(16) 0.0375(6) Uani 1 1 d . . .
C4 C 0.1406(3) -0.4302(2) 0.1059(2) 0.0610(9) Uani 1 1 d . . .
H4A H 0.0536 -0.4044 0.0771 0.092 Uiso 1 1 calc R . .
H4B H 0.1084 -0.4580 0.1667 0.092 Uiso 1 1 calc R . .
H4C H 0.1980 -0.4873 0.0844 0.092 Uiso 1 1 calc R . .
C5 C 0.2875(3) -0.2964(3) -0.00883(17) 0.0560(8) Uani 1 1 d . . .
H5A H 0.1990 -0.2711 -0.0364 0.084 Uiso 1 1 calc R . .
H5B H 0.3416 -0.3558 -0.0286 0.084 Uiso 1 1 calc R . .
H5C H 0.3516 -0.2379 -0.0227 0.084 Uiso 1 1 calc R . .
C11 C 0.1477(3) -0.24322(19) 0.12129(15) 0.0319(5) Uani 1 1 d . . .
C12 C 0.0161(3) -0.2572(2) 0.18408(16) 0.0388(6) Uani 1 1 d . . .
H12A H -0.0314 -0.3260 0.2095 0.047 Uiso 1 1 calc R . .
C13 C -0.0460(3) -0.1575(2) 0.19720(17) 0.0404(6) Uani 1 1 d . . .
H13A H -0.1442 -0.1452 0.2313 0.048 Uiso 1 1 calc R . .
C14 C 0.0176(3) 0.0411(2) 0.11803(18) 0.0473(7) Uani 1 1 d . . .
H14A H -0.0598 0.0746 0.1495 0.057 Uiso 1 1 calc R . .
C15 C 0.1130(4) 0.1013(2) 0.0536(2) 0.0588(8) Uani 1 1 d . . .
H15A H 0.0987 0.1770 0.0395 0.071 Uiso 1 1 calc R . .
C16 C 0.2330(4) 0.0515(2) 0.00756(19) 0.0552(8) Uani 1 1 d . . .
H16A H 0.2971 0.0952 -0.0361 0.066 Uiso 1 1 calc R . .
C17 C 0.2583(3) -0.0583(2) 0.02487(16) 0.0446(6) Uani 1 1 d . . .
H17A H 0.3408 -0.0889 -0.0056 0.053 Uiso 1 1 calc R . .
C18 C 0.1592(3) -0.1268(2) 0.08932(15) 0.0327(5) Uani 1 1 d . . .
C19 C 0.0382(3) -0.0746(2) 0.13674(16) 0.0369(6) Uani 1 1 d . . .
N1 N 0.2923(2) -0.06217(17) 0.24983(13) 0.0417(5) Uani 1 1 d . . .
C22 C 0.4676(4) 0.1731(3) 0.2604(2) 0.0710(10) Uani 1 1 d . . .
H22A H 0.3727 0.2115 0.2755 0.106 Uiso 1 1 calc R . .
H22B H 0.5261 0.2204 0.2124 0.106 Uiso 1 1 calc R . .
H22C H 0.5223 0.1503 0.3086 0.106 Uiso 1 1 calc R . .
C23 C 0.5741(4) 0.0130(3) 0.2115(2) 0.0748(10) Uani 1 1 d . . .
H23A H 0.5449 -0.0471 0.1966 0.112 Uiso 1 1 calc R . .
H23B H 0.6317 -0.0143 0.2583 0.112 Uiso 1 1 calc R . .
H23C H 0.6345 0.0573 0.1626 0.112 Uiso 1 1 calc R . .
C24 C 0.1636(3) 0.1068(2) 0.2697(2) 0.0521(7) Uani 1 1 d . . .
C25 C 0.1388(4) 0.2135(3) 0.2185(3) 0.0726(10) Uani 1 1 d . . .
H25A H 0.2156 0.2451 0.1761 0.087 Uiso 1 1 calc R . .
C26 C 0.0017(5) 0.2723(3) 0.2302(4) 0.1043(16) Uani 1 1 d . . .
H26A H -0.0143 0.3431 0.1952 0.125 Uiso 1 1 calc R . .
C27 C -0.1102(5) 0.2277(4) 0.2924(4) 0.1068(17) Uani 1 1 d . . .
H27A H -0.2025 0.2682 0.2999 0.128 Uiso 1 1 calc R . .
C28 C -0.0889(4) 0.1222(4) 0.3453(3) 0.0954(14) Uani 1 1 d . . .
H28A H -0.1655 0.0922 0.3886 0.114 Uiso 1 1 calc R . .
C29 C 0.0491(4) 0.0622(3) 0.3323(2) 0.0658(9) Uani 1 1 d . . .
H29A H 0.0639 -0.0091 0.3665 0.079 Uiso 1 1 calc R . .
N3 N 0.1183(3) -0.26202(18) 0.37112(13) 0.0470(6) Uani 1 1 d . . .
C32 C 0.2358(4) -0.4026(3) 0.5124(2) 0.0933(13) Uani 1 1 d . . .
H32A H 0.2920 -0.3637 0.4592 0.140 Uiso 1 1 calc R . .
H32B H 0.2474 -0.4791 0.5168 0.140 Uiso 1 1 calc R . .
H32C H 0.2730 -0.3909 0.5597 0.140 Uiso 1 1 calc R . .
C33 C -0.0240(4) -0.4146(3) 0.59186(18) 0.0773(11) Uani 1 1 d . . .
H33A H -0.1258 -0.3830 0.5867 0.116 Uiso 1 1 calc R . .
H33B H 0.0066 -0.4030 0.6411 0.116 Uiso 1 1 calc R . .
H33C H -0.0194 -0.4915 0.5986 0.116 Uiso 1 1 calc R . .
C34 C -0.1317(3) -0.2450(2) 0.45266(17) 0.0498(7) Uani 1 1 d . . .
C35 C -0.2365(4) -0.2689(3) 0.4118(2) 0.0603(8) Uani 1 1 d . . .
H35A H -0.2079 -0.3173 0.3786 0.072 Uiso 1 1 calc R . .
C36 C -0.3841(4) -0.2223(3) 0.4188(2) 0.0815(11) Uani 1 1 d . . .
H36A H -0.4536 -0.2399 0.3908 0.098 Uiso 1 1 calc R . .
C37 C -0.4274(5) -0.1512(4) 0.4663(3) 0.0979(14) Uani 1 1 d . . .
H37A H -0.5270 -0.1207 0.4716 0.117 Uiso 1 1 calc R . .
C38 C -0.3234(6) -0.1240(4) 0.5068(3) 0.1022(15) Uani 1 1 d . . .
H38A H -0.3524 -0.0736 0.5382 0.123 Uiso 1 1 calc R . .
C39 C -0.1746(5) -0.1719(3) 0.5008(2) 0.0803(11) Uani 1 1 d . . .
H39A H -0.1051 -0.1546 0.5290 0.096 Uiso 1 1 calc R . .
C21 C 0.3043(3) 0.0356(2) 0.25244(17) 0.0426(6) Uani 1 1 d . . .
N2 N 0.4400(3) 0.07797(18) 0.23706(16) 0.0534(6) Uani 1 1 d . . .
C31 C 0.0295(3) -0.2920(2) 0.44357(17) 0.0460(7) Uani 1 1 d . . .
N4 N 0.0771(3) -0.3636(2) 0.51450(15) 0.0642(7) Uani 1 1 d . . .
B3 B 0.5153(3) -0.2871(2) 0.11640(18) 0.0375(7) Uani 1 1 d . . .
H3 H 0.5076 -0.2059 0.0698 0.045 Uiso 1 1 calc R . .
B4 B 0.5577(3) -0.4077(3) 0.0836(2) 0.0469(8) Uani 1 1 d . . .
H4 H 0.5802 -0.4057 0.0152 0.056 Uiso 1 1 calc R . .
B5 B 0.4564(4) -0.5105(3) 0.1620(2) 0.0467(8) Uani 1 1 d . . .
H5 H 0.4123 -0.5758 0.1454 0.056 Uiso 1 1 calc R . .
B6 B 0.3552(4) -0.4498(2) 0.24184(19) 0.0412(7) Uani 1 1 d . . .
H6 H 0.2437 -0.4744 0.2768 0.049 Uiso 1 1 calc R . .
B7 B 0.5892(3) -0.3104(2) 0.21308(19) 0.0399(7) Uani 1 1 d . . .
H7 H 0.6324 -0.2448 0.2297 0.048 Uiso 1 1 calc R . .
B8 B 0.6892(3) -0.3673(3) 0.1316(2) 0.0478(8) Uani 1 1 d . . .
H8 H 0.7976 -0.3386 0.0948 0.057 Uiso 1 1 calc R . .
B9 B 0.6521(4) -0.5063(3) 0.1607(2) 0.0509(8) Uani 1 1 d . . .
H9 H 0.7364 -0.5692 0.1434 0.061 Uiso 1 1 calc R . .
B10 B 0.5265(4) -0.5341(3) 0.2600(2) 0.0483(8) Uani 1 1 d . . .
H10 H 0.5278 -0.6149 0.3076 0.058 Uiso 1 1 calc R . .
B11 B 0.4903(3) -0.4123(2) 0.29078(19) 0.0411(7) Uani 1 1 d . . .
H11 H 0.4687 -0.4141 0.3591 0.049 Uiso 1 1 calc R . .
B12 B 0.6744(4) -0.4464(3) 0.2410(2) 0.0455(8) Uani 1 1 d . . .
H12 H 0.7728 -0.4700 0.2756 0.055 Uiso 1 1 calc R . .

loop_
_atom_site_aniso_label
_atom_site_aniso_U_11
_atom_site_aniso_U_22
_atom_site_aniso_U_33
_atom_site_aniso_U_23
_atom_site_aniso_U_13
_atom_site_aniso_U_12
Zr1 0.03192(14) 0.02673(13) 0.03011(13) -0.00674(9) -0.00422(9) 0.00047(9)
C1 0.0296(13) 0.0315(13) 0.0371(13) -0.0124(11) -0.0063(10) -0.0007(10)
C2 0.0326(13) 0.0325(13) 0.0335(12) -0.0115(11) -0.0066(10) -0.0018(10)
C3 0.0286(13) 0.0413(15) 0.0495(15) -0.0217(13) -0.0107(11) 0.0000(11)
C4 0.0410(17) 0.0527(18) 0.108(3) -0.0436(19) -0.0257(17) 0.0000(14)
C5 0.0544(18) 0.073(2) 0.0506(17) -0.0347(16) -0.0229(14) 0.0187(16)
C11 0.0251(12) 0.0349(13) 0.0384(13) -0.0126(11) -0.0092(10) -0.0009(10)
C12 0.0274(13) 0.0358(14) 0.0539(16) -0.0117(12) -0.0074(11) -0.0061(11)
C13 0.0236(13) 0.0448(15) 0.0516(16) -0.0139(13) -0.0049(11) 0.0009(11)
C14 0.0441(16) 0.0391(15) 0.0602(18) -0.0114(14) -0.0222(14) 0.0054(13)
C15 0.074(2) 0.0330(15) 0.067(2) 0.0023(15) -0.0321(17) -0.0037(15)
C16 0.0580(19) 0.0494(18) 0.0494(17) 0.0054(15) -0.0111(15) -0.0143(15)
C17 0.0443(16) 0.0512(17) 0.0348(14) -0.0035(13) -0.0098(12) -0.0067(13)
C18 0.0295(13) 0.0357(13) 0.0343(13) -0.0076(11) -0.0114(10) -0.0038(10)
C19 0.0313(13) 0.0363(14) 0.0438(14) -0.0083(12) -0.0168(11) 0.0023(11)
N1 0.0462(13) 0.0328(12) 0.0464(12) -0.0100(10) -0.0132(10) 0.0019(10)
C22 0.063(2) 0.054(2) 0.106(3) -0.031(2) -0.015(2) -0.0152(17)
C23 0.057(2) 0.059(2) 0.098(3) -0.021(2) 0.0165(19) -0.0078(17)
C24 0.0464(17) 0.0385(16) 0.081(2) -0.0265(16) -0.0228(16) 0.0021(13)
C25 0.068(2) 0.0405(18) 0.117(3) -0.024(2) -0.038(2) 0.0055(16)
C26 0.077(3) 0.050(2) 0.198(5) -0.039(3) -0.059(3) 0.014(2)
C27 0.064(3) 0.073(3) 0.204(6) -0.071(4) -0.042(3) 0.025(2)
C28 0.052(2) 0.086(3) 0.157(4) -0.058(3) -0.002(2) 0.003(2)
C29 0.057(2) 0.058(2) 0.092(3) -0.038(2) -0.0141(19) 0.0053(17)
N3 0.0537(15) 0.0453(14) 0.0352(12) -0.0069(10) 0.0001(11) 0.0002(11)
C32 0.067(2) 0.131(4) 0.051(2) 0.013(2) -0.0082(18) 0.006(2)
C33 0.084(3) 0.089(3) 0.0380(17) 0.0050(17) 0.0091(17) -0.010(2)
C34 0.0586(19) 0.0507(17) 0.0350(14) -0.0105(13) 0.0036(13) -0.0048(15)
C35 0.056(2) 0.069(2) 0.0556(19) -0.0229(17) 0.0057(16) -0.0110(17)
C36 0.058(2) 0.106(3) 0.079(3) -0.031(2) 0.001(2) -0.006(2)
C37 0.071(3) 0.115(4) 0.095(3) -0.030(3) 0.003(2) 0.017(3)
C38 0.112(4) 0.098(3) 0.097(3) -0.056(3) 0.007(3) 0.021(3)
C39 0.087(3) 0.088(3) 0.076(2) -0.045(2) -0.010(2) 0.007(2)
C21 0.0489(17) 0.0350(14) 0.0459(15) -0.0117(12) -0.0135(13) -0.0008(12)
N2 0.0477(15) 0.0367(13) 0.0767(17) -0.0190(13) -0.0056(13) -0.0051(11)
C31 0.0543(18) 0.0460(16) 0.0358(14) -0.0101(13) -0.0014(13) -0.0083(14)
N4 0.0577(17) 0.081(2) 0.0355(13) 0.0035(13) 0.0042(12) -0.0038(14)
B3 0.0280(15) 0.0415(17) 0.0396(16) -0.0055(13) -0.0051(12) -0.0051(13)
B4 0.0333(17) 0.064(2) 0.0432(18) -0.0211(16) -0.0067(14) 0.0128(15)
B5 0.053(2) 0.0329(16) 0.060(2) -0.0207(16) -0.0184(16) 0.0077(14)
B6 0.0442(18) 0.0328(16) 0.0415(17) -0.0043(13) -0.0020(14) -0.0064(14)
B7 0.0329(16) 0.0389(17) 0.0495(18) -0.0108(14) -0.0151(13) -0.0005(13)
B8 0.0277(16) 0.064(2) 0.0497(19) -0.0138(17) -0.0088(14) 0.0029(15)
B9 0.0453(19) 0.055(2) 0.057(2) -0.0272(17) -0.0153(16) 0.0195(16)
B10 0.057(2) 0.0334(17) 0.0499(19) -0.0051(15) -0.0146(16) 0.0075(15)
B11 0.0467(18) 0.0408(17) 0.0343(15) -0.0090(13) -0.0119(13) 0.0056(14)
B12 0.0418(18) 0.0471(19) 0.0478(18) -0.0129(15) -0.0181(14) 0.0097(15)

loop_
_geom_bond_atom_site_label_1
_geom_bond_atom_site_label_2
_geom_bond_distance
_geom_bond_site_symmetry_2
_geom_bond_publ_flag
Zr1 N1 1.971(2) . ?
Zr1 N3 1.972(2) . ?
Zr1 C2 2.359(2) . ?
Zr1 C13 2.479(2) . ?
Zr1 C12 2.500(2) . ?
Zr1 C11 2.541(2) . ?
Zr1 C19 2.585(2) . ?
Zr1 C18 2.614(2) . ?
C1 C3 1.564(3) . ?
C1 B3 1.700(3) . ?
C1 B6 1.706(4) . ?
C1 B4 1.717(4) . ?
C1 C2 1.717(3) . ?
C1 B5 1.721(4) . ?
C2 B11 1.708(4) . ?
C2 B6 1.710(4) . ?
C2 B7 1.717(4) . ?
C2 B3 1.718(4) . ?
C3 C11 1.527(3) . ?
C3 C5 1.538(4) . ?
C3 C4 1.546(3) . ?
C11 C12 1.419(3) . ?
C11 C18 1.447(3) . ?
C12 C13 1.394(3) . ?
C13 C19 1.421(3) . ?
C14 C15 1.351(4) . ?
C14 C19 1.424(3) . ?
C15 C16 1.401(4) . ?
C16 C17 1.354(4) . ?
C17 C18 1.420(3) . ?
C18 C19 1.436(3) . ?
N1 C21 1.295(3) . ?
C22 N2 1.455(3) . ?
C23 N2 1.447(4) . ?
C24 C29 1.371(4) . ?
C24 C25 1.395(4) . ?
C24 C21 1.498(4) . ?
C25 C26 1.374(5) . ?
C26 C27 1.353(6) . ?
C27 C28 1.387(6) . ?
C28 C29 1.391(5) . ?
N3 C31 1.295(3) . ?
C32 N4 1.449(4) . ?
C33 N4 1.459(3) . ?
C34 C35 1.369(4) . ?
C34 C39 1.380(4) . ?
C34 C31 1.497(4) . ?
C35 C36 1.384(5) . ?
C36 C37 1.351(5) . ?
C37 C38 1.379(6) . ?
C38 C39 1.398(5) . ?
C21 N2 1.358(3) . ?
C31 N4 1.353(4) . ?
B3 B7 1.764(4) . ?
B3 B4 1.768(4) . ?
B3 B8 1.772(4) . ?
B4 B8 1.749(4) . ?
B4 B9 1.758(5) . ?
B4 B5 1.771(5) . ?
B5 B10 1.767(5) . ?
B5 B9 1.769(5) . ?
B5 B6 1.779(4) . ?
B6 B11 1.765(4) . ?
B6 B10 1.782(4) . ?
B7 B11 1.749(4) . ?
B7 B8 1.767(4) . ?
B7 B12 1.777(4) . ?
B8 B9 1.774(5) . ?
B8 B12 1.775(4) . ?
B9 B12 1.771(4) . ?
B9 B10 1.782(5) . ?
B10 B11 1.763(4) . ?
B10 B12 1.790(5) . ?
B11 B12 1.774(4) . ?
